data_7127593
loop_
_publ_author_name
'Schumann, Andr\'e'
'Bresien, Jonas'
'Fischer, Malte'
'Hering-Junghans, Christian'

_publ_section_title
;
 Aryl-substituted triarsiranes: synthesis and reactivity.
;
_journal_issue 8
_journal_name_full 'Chemical communications (Cambridge, England)'
_journal_page_first 1014
_journal_page_last 1017
_journal_paper_doi 10.1039/d0cc07533g
_journal_volume 57
_journal_year 2021
_chemical_formula_moiety 'C40 H56 As2 Ti'
_chemical_formula_sum 'C40 H56 As2 Ti'
_chemical_formula_weight 734.58
_space_group_crystal_system orthorhombic
_space_group_IT_number 60
_space_group_name_Hall '-P 2n 2ab'
_space_group_name_H-M_alt 'P b c n'
_atom_sites_solution_hydrogens geom
_audit_creation_method SHELXL-2014/7
_audit_update_record
;
2020-11-02 deposited with the CCDC.	2020-12-14 downloaded from the CCDC.
;
_cell_angle_alpha 90
_cell_angle_beta 90
_cell_angle_gamma 90
_cell_formula_units_Z 4
_cell_length_a 18.7002(3)
_cell_length_b 11.2416(2)
_cell_length_c 17.3895(3)
_cell_measurement_reflns_used 9868
_cell_measurement_temperature 150(2)
_cell_measurement_theta_max 66.61
_cell_measurement_theta_min 4.59
_cell_volume 3655.62(11)
_computing_cell_refinement 'SAINT (Bruker, 2013)'
_computing_data_collection 'APEX2 (Bruker, 2014)'
_computing_data_reduction SAINT
_computing_molecular_graphics 'ORTEP-3v2.01 (Farrugia, 1997)'
_computing_publication_material 'SHELXL-2014/7 (Sheldrick, 2014)'
_computing_structure_refinement 'SHELXL-2014/7 (Sheldrick, 2014)'
_computing_structure_solution 'SHELXT (Sheldrick, 2015)'
_diffrn_ambient_temperature 150(2)
_diffrn_measured_fraction_theta_full 0.999
_diffrn_measured_fraction_theta_max 0.999
_diffrn_measurement_device_type 'Bruker APEX-II CCD'
_diffrn_measurement_method '\f and \w scans'
_diffrn_radiation_monochromator multilayer
_diffrn_radiation_source microfocus
_diffrn_radiation_type CuK\a
_diffrn_radiation_wavelength 1.54178
_diffrn_reflns_av_R_equivalents 0.0290
_diffrn_reflns_av_unetI/netI 0.0164
_diffrn_reflns_Laue_measured_fraction_full 0.999
_diffrn_reflns_Laue_measured_fraction_max 0.999
_diffrn_reflns_limit_h_max 22
_diffrn_reflns_limit_h_min -22
_diffrn_reflns_limit_k_max 13
_diffrn_reflns_limit_k_min -13
_diffrn_reflns_limit_l_max 18
_diffrn_reflns_limit_l_min -20
_diffrn_reflns_number 30223
_diffrn_reflns_point_group_measured_fraction_full 0.999
_diffrn_reflns_point_group_measured_fraction_max 0.999
_diffrn_reflns_theta_full 66.621
_diffrn_reflns_theta_max 66.621
_diffrn_reflns_theta_min 4.589
_exptl_absorpt_coefficient_mu 4.170
_exptl_absorpt_correction_T_max 0.838
_exptl_absorpt_correction_T_min 0.497
_exptl_absorpt_correction_type multi-scan
_exptl_absorpt_process_details 'SADABS 2014/5'
_exptl_crystal_colour violet
_exptl_crystal_density_diffrn 1.335
_exptl_crystal_description plate
_exptl_crystal_F_000 1536
_exptl_crystal_size_max 0.195
_exptl_crystal_size_mid 0.145
_exptl_crystal_size_min 0.044
_refine_diff_density_max 0.295
_refine_diff_density_min -0.404
_refine_diff_density_rms 0.050
_refine_ls_extinction_method none
_refine_ls_goodness_of_fit_ref 1.033
_refine_ls_hydrogen_treatment constr
_refine_ls_matrix_type full
_refine_ls_number_parameters 201
_refine_ls_number_reflns 3234
_refine_ls_number_restraints 0
_refine_ls_restrained_S_all 1.033
_refine_ls_R_factor_all 0.0247
_refine_ls_R_factor_gt 0.0235
_refine_ls_shift/su_max 0.002
_refine_ls_shift/su_mean 0.000
_refine_ls_structure_factor_coef Fsqd
_refine_ls_weighting_details 'w=1/[\s^2^(Fo^2^)+(0.0372P)^2^+1.7971P] where P=(Fo^2^+2Fc^2^)/3'
_refine_ls_weighting_scheme calc
_refine_ls_wR_factor_gt 0.0628
_refine_ls_wR_factor_ref 0.0644
_reflns_Friedel_coverage 0.000
_reflns_number_gt 3079
_reflns_number_total 3234
_reflns_threshold_expression 'I > 2\s(I)'
_cod_data_source_file d0cc07533g2.cif
_cod_data_source_block ax1791_Cp2TiAs2Tip2_cmp3a
_cod_depositor_comments 'Adding full bibliography for 7127592--7127598.cif.'
_cod_database_code 7127593
_shelx_shelxl_version_number 2014/7
_shelx_space_group_comment
;
The symmetry employed for this shelxl refinement is uniquely defined
by the following loop, which should always be used as a source of
symmetry information in preference to the above space-group names.
They are only intended as comments.
;
_shelx_estimated_absorpt_t_min 0.497
_shelx_estimated_absorpt_t_max 0.838

loop_
_space_group_symop_operation_xyz
'x, y, z'
'-x+1/2, -y+1/2, z+1/2'
'-x, y, -z+1/2'
'x+1/2, -y+1/2, -z'
'-x, -y, -z'
'x-1/2, y-1/2, -z-1/2'
'x, -y, z-1/2'
'-x-1/2, y-1/2, z'

loop_
_atom_site_label
_atom_site_type_symbol
_atom_site_fract_x
_atom_site_fract_y
_atom_site_fract_z
_atom_site_U_iso_or_equiv
_atom_site_adp_type
_atom_site_occupancy
_atom_site_site_symmetry_order
_atom_site_calc_flag
_atom_site_refinement_flags_posn
_atom_site_refinement_flags_adp
_atom_site_refinement_flags_occupancy
_atom_site_disorder_assembly
_atom_site_disorder_group
As1 As 0.56589(2) 0.63516(2) 0.24025(2) 0.01951(8) Uani 1 1 d . . . . .
Ti1 Ti 0.5000 0.42949(4) 0.2500 0.02451(11) Uani 1 2 d S T P . .
C1 C 0.56102(11) 0.3945(2) 0.13149(13) 0.0472(5) Uani 1 1 d . . . . .
H1 H 0.6119 0.4158 0.1206 0.057 Uiso 1 1 calc R U . . .
C2 C 0.50225(11) 0.4637(2) 0.11360(12) 0.0456(5) Uani 1 1 d . . . . .
H2 H 0.5035 0.5432 0.0879 0.055 Uiso 1 1 calc R U . . .
C3 C 0.44146(11) 0.3996(2) 0.13110(13) 0.0478(6) Uani 1 1 d . . . . .
H3 H 0.3914 0.4245 0.1189 0.057 Uiso 1 1 calc R U . . .
C4 C 0.46173(12) 0.28879(19) 0.16103(14) 0.0505(6) Uani 1 1 d . . . . .
H4 H 0.4292 0.2201 0.1716 0.061 Uiso 1 1 calc R U . . .
C6 C 0.61686(8) 0.67190(13) 0.33841(8) 0.0196(3) Uani 1 1 d . . . . .
C7 C 0.59413(8) 0.75046(13) 0.39634(9) 0.0242(3) Uani 1 1 d . . . . .
C8 C 0.63721(8) 0.76874(15) 0.46057(9) 0.0272(3) Uani 1 1 d . . . . .
H8 H 0.6206 0.8204 0.4999 0.033 Uiso 1 1 calc R U . . .
C9 C 0.70317(8) 0.71466(15) 0.46935(9) 0.0252(3) Uani 1 1 d . . . . .
C10 C 0.72672(8) 0.64186(13) 0.41034(9) 0.0237(3) Uani 1 1 d . . . . .
H10 H 0.7725 0.6057 0.4145 0.028 Uiso 1 1 calc R U . . .
C11 C 0.68570(8) 0.61971(13) 0.34503(9) 0.0215(3) Uani 1 1 d . . . . .
C18 C 0.71981(8) 0.54450(15) 0.28139(9) 0.0266(3) Uani 1 1 d . . . . .
H18 H 0.6810 0.5214 0.2447 0.032 Uiso 1 1 calc R U . . .
C19 C 0.77367(18) 0.6174(2) 0.23750(14) 0.0607(8) Uani 1 1 d . . . . .
H19A H 0.7498 0.6865 0.2146 0.091 Uiso 1 1 calc R U . . .
H19B H 0.7949 0.5687 0.1967 0.091 Uiso 1 1 calc R U . . .
H19C H 0.8113 0.6445 0.2726 0.091 Uiso 1 1 calc R U . . .
C15 C 0.74905(9) 0.74027(17) 0.53955(9) 0.0314(4) Uani 1 1 d . . . . .
H15 H 0.7183 0.7826 0.5779 0.038 Uiso 1 1 calc R U . . .
C16 C 0.81104(10) 0.82346(17) 0.51882(11) 0.0375(4) Uani 1 1 d . . . . .
H16A H 0.8386 0.8420 0.5653 0.056 Uiso 1 1 calc R U . . .
H16B H 0.7920 0.8972 0.4967 0.056 Uiso 1 1 calc R U . . .
H16C H 0.8422 0.7844 0.4812 0.056 Uiso 1 1 calc R U . . .
C17 C 0.77718(10) 0.62761(18) 0.57793(11) 0.0406(5) Uani 1 1 d . . . . .
H17A H 0.8064 0.5828 0.5412 0.061 Uiso 1 1 calc R U . . .
H17B H 0.7368 0.5784 0.5947 0.061 Uiso 1 1 calc R U . . .
H17C H 0.8064 0.6492 0.6226 0.061 Uiso 1 1 calc R U . . .
C12 C 0.52528(9) 0.82203(17) 0.39041(11) 0.0363(4) Uani 1 1 d . . . . .
H12 H 0.4926 0.7789 0.3544 0.044 Uiso 1 1 calc R U . . .
C14 C 0.48627(11) 0.8355(2) 0.46682(16) 0.0527(6) Uani 1 1 d . . . . .
H14A H 0.5149 0.8849 0.5016 0.079 Uiso 1 1 calc R U . . .
H14B H 0.4791 0.7569 0.4899 0.079 Uiso 1 1 calc R U . . .
H14C H 0.4398 0.8734 0.4581 0.079 Uiso 1 1 calc R U . . .
C20 C 0.75463(15) 0.43135(19) 0.30976(13) 0.0562(6) Uani 1 1 d . . . . .
H20A H 0.7753 0.3883 0.2661 0.084 Uiso 1 1 calc R U . . .
H20B H 0.7187 0.3813 0.3349 0.084 Uiso 1 1 calc R U . . .
H20C H 0.7925 0.4511 0.3466 0.084 Uiso 1 1 calc R U . . .
C13 C 0.54013(15) 0.9437(2) 0.35609(15) 0.0659(8) Uani 1 1 d . . . . .
H13A H 0.5714 0.9887 0.3907 0.099 Uiso 1 1 calc R U . . .
H13B H 0.4950 0.9867 0.3494 0.099 Uiso 1 1 calc R U . . .
H13C H 0.5636 0.9343 0.3061 0.099 Uiso 1 1 calc R U . . .
C5 C 0.53756(12) 0.28607(18) 0.16162(14) 0.0498(5) Uani 1 1 d . . . . .
H5 H 0.5681 0.2153 0.1731 0.060 Uiso 1 1 calc R U . . .

loop_
_atom_site_aniso_label
_atom_site_aniso_U_11
_atom_site_aniso_U_22
_atom_site_aniso_U_33
_atom_site_aniso_U_23
_atom_site_aniso_U_13
_atom_site_aniso_U_12
As1 0.01776(12) 0.02171(12) 0.01906(11) 0.00159(6) -0.00172(6) -0.00030(6)
Ti1 0.0202(2) 0.0195(2) 0.0338(2) 0.000 -0.00233(15) 0.000
C1 0.0372(11) 0.0583(13) 0.0461(12) -0.0260(11) 0.0067(8) -0.0045(9)
C2 0.0640(15) 0.0430(11) 0.0298(10) -0.0168(9) -0.0029(8) 0.0051(9)
C3 0.0372(11) 0.0589(13) 0.0474(12) -0.0324(11) -0.0137(9) 0.0186(9)
C4 0.0441(11) 0.0409(11) 0.0666(14) -0.0268(10) 0.0015(10) -0.0112(9)
C6 0.0197(7) 0.0190(7) 0.0201(7) 0.0017(6) -0.0020(6) -0.0025(6)
C7 0.0198(7) 0.0227(7) 0.0301(8) -0.0033(6) -0.0016(6) -0.0007(6)
C8 0.0243(8) 0.0321(8) 0.0252(8) -0.0078(6) 0.0014(6) 0.0006(7)
C9 0.0236(7) 0.0323(8) 0.0198(7) 0.0023(6) -0.0010(6) -0.0023(6)
C10 0.0196(7) 0.0276(8) 0.0238(8) 0.0027(6) -0.0022(6) 0.0031(6)
C11 0.0209(7) 0.0218(7) 0.0220(8) 0.0016(6) 0.0002(6) 0.0001(6)
C18 0.0221(7) 0.0318(8) 0.0259(8) -0.0057(7) -0.0031(6) 0.0040(7)
C19 0.100(2) 0.0341(11) 0.0479(14) -0.0018(9) 0.0468(14) -0.0013(12)
C15 0.0270(8) 0.0471(10) 0.0201(7) -0.0033(7) -0.0025(7) 0.0018(7)
C16 0.0400(10) 0.0371(9) 0.0355(10) -0.0014(8) -0.0138(8) -0.0050(8)
C17 0.0344(10) 0.0590(12) 0.0283(9) 0.0155(8) -0.0089(8) -0.0097(9)
C12 0.0255(9) 0.0370(9) 0.0465(11) -0.0213(8) -0.0122(8) 0.0098(8)
C14 0.0299(9) 0.0520(12) 0.0762(16) 0.0009(12) 0.0169(10) 0.0093(10)
C20 0.0827(16) 0.0361(11) 0.0499(12) 0.0041(10) 0.0275(12) 0.0246(11)
C13 0.0746(16) 0.0688(16) 0.0544(14) 0.0202(12) 0.0141(12) 0.0475(14)
C5 0.0456(11) 0.0359(10) 0.0680(15) -0.0219(10) -0.0066(10) 0.0182(9)

loop_
_atom_type_symbol
_atom_type_description
_atom_type_scat_dispersion_real
_atom_type_scat_dispersion_imag
_atom_type_scat_source
C C 0.0181 0.0091 'International Tables Vol C Tables 4.2.6.8 and 6.1.1.4'
H H 0.0000 0.0000 'International Tables Vol C Tables 4.2.6.8 and 6.1.1.4'
Ti Ti 0.2191 1.8069 'International Tables Vol C Tables 4.2.6.8 and 6.1.1.4'
As As -0.9300 1.0051 'International Tables Vol C Tables 4.2.6.8 and 6.1.1.4'

loop_
_geom_angle_atom_site_label_1
_geom_angle_atom_site_label_2
_geom_angle_atom_site_label_3
_geom_angle
_geom_angle_site_symmetry_1
_geom_angle_site_symmetry_3
_geom_angle_publ_flag
C6 As1 As1 110.86(4) . 3_655 ?
C6 As1 Ti1 110.53(4) . . ?
As1 As1 Ti1 61.721(6) 3_655 . ?
C4 Ti1 C4 94.29(13) . 3_655 ?
C4 Ti1 C5 35.43(8) . . ?
C4 Ti1 C5 82.86(9) 3_655 . ?
C4 Ti1 C5 82.86(9) . 3_655 ?
C4 Ti1 C5 35.43(8) 3_655 3_655 ?
C5 Ti1 C5 92.69(13) . 3_655 ?
C4 Ti1 C3 128.91(9) . 3_655 ?
C4 Ti1 C3 34.80(8) 3_655 3_655 ?
C5 Ti1 C3 109.78(9) . 3_655 ?
C5 Ti1 C3 57.70(7) 3_655 3_655 ?
C4 Ti1 C3 34.80(8) . . ?
C4 Ti1 C3 128.91(9) 3_655 . ?
C5 Ti1 C3 57.70(7) . . ?
C5 Ti1 C3 109.78(9) 3_655 . ?
C3 Ti1 C3 163.68(12) 3_655 . ?
C4 Ti1 C1 57.37(8) . . ?
C4 Ti1 C1 108.36(9) 3_655 . ?
C5 Ti1 C1 34.38(8) . . ?
C5 Ti1 C1 126.71(9) 3_655 . ?
C3 Ti1 C1 120.68(9) 3_655 . ?
C3 Ti1 C1 56.15(8) . . ?
C4 Ti1 C1 108.36(9) . 3_655 ?
C4 Ti1 C1 57.37(8) 3_655 3_655 ?
C5 Ti1 C1 126.71(9) . 3_655 ?
C5 Ti1 C1 34.39(8) 3_655 3_655 ?
C3 Ti1 C1 56.15(8) 3_655 3_655 ?
C3 Ti1 C1 120.68(9) . 3_655 ?
C1 Ti1 C1 161.03(12) . 3_655 ?
C4 Ti1 C2 139.47(8) . 3_655 ?
C4 Ti1 C2 57.15(8) 3_655 3_655 ?
C5 Ti1 C2 139.92(8) . 3_655 ?
C5 Ti1 C2 57.02(8) 3_655 3_655 ?
C3 Ti1 C2 33.63(8) 3_655 3_655 ?
C3 Ti1 C2 151.40(7) . 3_655 ?
C1 Ti1 C2 152.42(7) . 3_655 ?
C1 Ti1 C2 33.52(8) 3_655 3_655 ?
C4 Ti1 C2 57.15(8) . . ?
C4 Ti1 C2 139.47(8) 3_655 . ?
C5 Ti1 C2 57.02(8) . . ?
C5 Ti1 C2 139.92(8) 3_655 . ?
C3 Ti1 C2 151.40(7) 3_655 . ?
C3 Ti1 C2 33.64(8) . . ?
C1 Ti1 C2 33.52(8) . . ?
C1 Ti1 C2 152.42(7) 3_655 . ?
C2 Ti1 C2 161.59(11) 3_655 . ?
C4 Ti1 As1 134.46(6) . . ?
C4 Ti1 As1 119.84(6) 3_655 . ?
C5 Ti1 As1 115.10(6) . . ?
C5 Ti1 As1 142.33(6) 3_655 . ?
C3 Ti1 As1 87.94(5) 3_655 . ?
C3 Ti1 As1 106.61(7) . . ?
C1 Ti1 As1 82.25(6) . . ?
C1 Ti1 As1 115.16(6) 3_655 . ?
C2 Ti1 As1 86.05(5) 3_655 . ?
C2 Ti1 As1 77.71(5) . . ?
C4 Ti1 As1 119.84(6) . 3_655 ?
C4 Ti1 As1 134.46(6) 3_655 3_655 ?
C5 Ti1 As1 142.33(6) . 3_655 ?
C5 Ti1 As1 115.10(6) 3_655 3_655 ?
C3 Ti1 As1 106.61(7) 3_655 3_655 ?
C3 Ti1 As1 87.94(5) . 3_655 ?
C1 Ti1 As1 115.16(6) . 3_655 ?
C1 Ti1 As1 82.25(6) 3_655 3_655 ?
C2 Ti1 As1 77.71(5) 3_655 3_655 ?
C2 Ti1 As1 86.05(5) . 3_655 ?
As1 Ti1 As1 56.558(11) . 3_655 ?
C2 C1 C5 109.01(19) . . ?
C2 C1 Ti1 73.83(12) . . ?
C5 C1 Ti1 70.74(13) . . ?
C2 C1 H1 125.4 . . ?
C5 C1 H1 125.4 . . ?
Ti1 C1 H1 125.4 . . ?
C3 C2 C1 108.2(2) . . ?
C3 C2 Ti1 71.60(13) . . ?
C1 C2 Ti1 72.65(13) . . ?
C3 C2 H2 125.8 . . ?
C1 C2 H2 125.8 . . ?
Ti1 C2 H2 125.8 . . ?
C2 C3 C4 108.82(18) . . ?
C2 C3 Ti1 74.77(12) . . ?
C4 C3 Ti1 71.12(12) . . ?
C2 C3 H3 125.4 . . ?
C4 C3 H3 125.4 . . ?
Ti1 C3 H3 125.4 . . ?
C3 C4 C5 106.98(19) . . ?
C3 C4 Ti1 74.08(11) . . ?
C5 C4 Ti1 72.67(11) . . ?
C3 C4 H4 126.2 . . ?
C5 C4 H4 126.2 . . ?
Ti1 C4 H4 126.2 . . ?
C7 C6 C11 118.42(13) . . ?
C7 C6 As1 126.71(11) . . ?
C11 C6 As1 114.61(11) . . ?
C8 C7 C6 119.52(14) . . ?
C8 C7 C12 117.76(14) . . ?
C6 C7 C12 122.66(14) . . ?
C9 C8 C7 122.65(15) . . ?
C9 C8 H8 118.7 . . ?
C7 C8 H8 118.7 . . ?
C8 C9 C10 117.49(14) . . ?
C8 C9 C15 120.58(15) . . ?
C10 C9 C15 121.85(15) . . ?
C9 C10 C11 122.33(14) . . ?
C9 C10 H10 118.8 . . ?
C11 C10 H10 118.8 . . ?
C10 C11 C6 119.45(14) . . ?
C10 C11 C18 117.29(13) . . ?
C6 C11 C18 123.17(14) . . ?
C19 C18 C20 109.59(18) . . ?
C19 C18 C11 110.13(14) . . ?
C20 C18 C11 114.08(14) . . ?
C19 C18 H18 107.6 . . ?
C20 C18 H18 107.6 . . ?
C11 C18 H18 107.6 . . ?
C18 C19 H19A 109.5 . . ?
C18 C19 H19B 109.5 . . ?
H19A C19 H19B 109.5 . . ?
C18 C19 H19C 109.5 . . ?
H19A C19 H19C 109.5 . . ?
H19B C19 H19C 109.5 . . ?
C9 C15 C17 112.88(15) . . ?
C9 C15 C16 110.72(14) . . ?
C17 C15 C16 110.42(15) . . ?
C9 C15 H15 107.5 . . ?
C17 C15 H15 107.5 . . ?
C16 C15 H15 107.5 . . ?
C15 C16 H16A 109.5 . . ?
C15 C16 H16B 109.5 . . ?
H16A C16 H16B 109.5 . . ?
C15 C16 H16C 109.5 . . ?
H16A C16 H16C 109.5 . . ?
H16B C16 H16C 109.5 . . ?
C15 C17 H17A 109.5 . . ?
C15 C17 H17B 109.5 . . ?
H17A C17 H17B 109.5 . . ?
C15 C17 H17C 109.5 . . ?
H17A C17 H17C 109.5 . . ?
H17B C17 H17C 109.5 . . ?
C13 C12 C7 110.38(16) . . ?
C13 C12 C14 109.94(17) . . ?
C7 C12 C14 113.49(17) . . ?
C13 C12 H12 107.6 . . ?
C7 C12 H12 107.6 . . ?
C14 C12 H12 107.6 . . ?
C12 C14 H14A 109.5 . . ?
C12 C14 H14B 109.5 . . ?
H14A C14 H14B 109.5 . . ?
C12 C14 H14C 109.5 . . ?
H14A C14 H14C 109.5 . . ?
H14B C14 H14C 109.5 . . ?
C18 C20 H20A 109.5 . . ?
C18 C20 H20B 109.5 . . ?
H20A C20 H20B 109.5 . . ?
C18 C20 H20C 109.5 . . ?
H20A C20 H20C 109.5 . . ?
H20B C20 H20C 109.5 . . ?
C12 C13 H13A 109.5 . . ?
C12 C13 H13B 109.5 . . ?
H13A C13 H13B 109.5 . . ?
C12 C13 H13C 109.5 . . ?
H13A C13 H13C 109.5 . . ?
H13B C13 H13C 109.5 . . ?
C1 C5 C4 107.00(18) . . ?
C1 C5 Ti1 74.88(11) . . ?
C4 C5 Ti1 71.90(11) . . ?
C1 C5 H5 126.1 . . ?
C4 C5 H5 126.1 . . ?
Ti1 C5 H5 126.1 . . ?

loop_
_geom_bond_atom_site_label_1
_geom_bond_atom_site_label_2
_geom_bond_distance
_geom_bond_site_symmetry_2
_geom_bond_publ_flag
As1 C6 1.9982(14) . ?
As1 As1 2.4877(3) 3_655 ?
As1 Ti1 2.6255(4) . ?
Ti1 C4 2.325(2) . ?
Ti1 C4 2.325(2) 3_655 ?
Ti1 C5 2.335(2) . ?
Ti1 C5 2.335(2) 3_655 ?
Ti1 C3 2.363(2) 3_655 ?
Ti1 C3 2.363(2) . ?
Ti1 C1 2.388(2) . ?
Ti1 C1 2.388(2) 3_655 ?
Ti1 C2 2.403(2) 3_655 ?
Ti1 C2 2.403(2) . ?
Ti1 As1 2.6255(4) 3_655 ?
C1 C2 1.382(3) . ?
C1 C5 1.397(3) . ?
C1 H1 1.0000 . ?
C2 C3 1.380(3) . ?
C2 H2 1.0000 . ?
C3 C4 1.403(3) . ?
C3 H3 1.0000 . ?
C4 C5 1.418(3) . ?
C4 H4 1.0000 . ?
C6 C7 1.405(2) . ?
C6 C11 1.419(2) . ?
C7 C8 1.392(2) . ?
C7 C12 1.522(2) . ?
C8 C9 1.384(2) . ?
C8 H8 0.9500 . ?
C9 C10 1.385(2) . ?
C9 C15 1.520(2) . ?
C10 C11 1.393(2) . ?
C10 H10 0.9500 . ?
C11 C18 1.532(2) . ?
C18 C19 1.506(3) . ?
C18 C20 1.512(3) . ?
C18 H18 1.0000 . ?
C19 H19A 0.9800 . ?
C19 H19B 0.9800 . ?
C19 H19C 0.9800 . ?
C15 C17 1.525(3) . ?
C15 C16 1.532(3) . ?
C15 H15 1.0000 . ?
C16 H16A 0.9800 . ?
C16 H16B 0.9800 . ?
C16 H16C 0.9800 . ?
C17 H17A 0.9800 . ?
C17 H17B 0.9800 . ?
C17 H17C 0.9800 . ?
C12 C13 1.518(3) . ?
C12 C14 1.523(3) . ?
C12 H12 1.0000 . ?
C14 H14A 0.9800 . ?
C14 H14B 0.9800 . ?
C14 H14C 0.9800 . ?
C20 H20A 0.9800 . ?
C20 H20B 0.9800 . ?
C20 H20C 0.9800 . ?
C13 H13A 0.9800 . ?
C13 H13B 0.9800 . ?
C13 H13C 0.9800 . ?
C5 H5 1.0000 . ?

loop_
_geom_torsion_atom_site_label_1
_geom_torsion_atom_site_label_2
_geom_torsion_atom_site_label_3
_geom_torsion_atom_site_label_4
_geom_torsion
_geom_torsion_site_symmetry_1
_geom_torsion_site_symmetry_2
_geom_torsion_site_symmetry_3
_geom_torsion_site_symmetry_4
_geom_torsion_publ_flag
C5 C1 C2 C3 -0.8(2) . . . . ?
Ti1 C1 C2 C3 -63.21(14) . . . . ?
C5 C1 C2 Ti1 62.40(16) . . . . ?
C1 C2 C3 C4 0.5(2) . . . . ?
Ti1 C2 C3 C4 -63.44(15) . . . . ?
C1 C2 C3 Ti1 63.89(14) . . . . ?
C2 C3 C4 C5 0.1(2) . . . . ?
Ti1 C3 C4 C5 -65.74(15) . . . . ?
C2 C3 C4 Ti1 65.80(14) . . . . ?
C11 C6 C7 C8 -4.2(2) . . . . ?
As1 C6 C7 C8 -178.12(12) . . . . ?
C11 C6 C7 C12 172.78(15) . . . . ?
As1 C6 C7 C12 -1.1(2) . . . . ?
C6 C7 C8 C9 1.7(2) . . . . ?
C12 C7 C8 C9 -175.50(16) . . . . ?
C7 C8 C9 C10 1.4(2) . . . . ?
C7 C8 C9 C15 178.29(16) . . . . ?
C8 C9 C10 C11 -1.8(2) . . . . ?
C15 C9 C10 C11 -178.67(15) . . . . ?
C9 C10 C11 C6 -0.8(2) . . . . ?
C9 C10 C11 C18 175.93(15) . . . . ?
C7 C6 C11 C10 3.8(2) . . . . ?
As1 C6 C11 C10 178.43(11) . . . . ?
C7 C6 C11 C18 -172.69(14) . . . . ?
As1 C6 C11 C18 1.93(19) . . . . ?
C10 C11 C18 C19 -75.4(2) . . . . ?
C6 C11 C18 C19 101.2(2) . . . . ?
C10 C11 C18 C20 48.3(2) . . . . ?
C6 C11 C18 C20 -135.13(18) . . . . ?
C8 C9 C15 C17 131.23(17) . . . . ?
C10 C9 C15 C17 -52.0(2) . . . . ?
C8 C9 C15 C16 -104.40(18) . . . . ?
C10 C9 C15 C16 72.3(2) . . . . ?
C8 C7 C12 C13 84.1(2) . . . . ?
C6 C7 C12 C13 -93.0(2) . . . . ?
C8 C7 C12 C14 -39.9(2) . . . . ?
C6 C7 C12 C14 143.08(17) . . . . ?
C2 C1 C5 C4 0.8(2) . . . . ?
Ti1 C1 C5 C4 65.22(15) . . . . ?
C2 C1 C5 Ti1 -64.38(15) . . . . ?
C3 C4 C5 C1 -0.5(2) . . . . ?
Ti1 C4 C5 C1 -67.24(15) . . . . ?
C3 C4 C5 Ti1 66.69(14) . . . . ?
